data_2102834
loop_
_publ_author_name
'Dorokhov, Andrey V.'
'Chernyshov, Dmitrii Yu.'
'Burlov, Anatolii S.'
'Garnovskii, Alexandr D.'
'Ivanova, Irina S.'
'Pyatova, Elena N.'
'Tsivadze, Aslan Yu.'
'Aslanov, Leonid A.'
'Chernyshev, Vladimir V.'

_publ_section_title
;
 Synchrotron powder diffraction in a systematic study of
 4'-[2-(tosylamino)benzylideneamino]-2,3-benzo-15-crown-5 complexes
;
_journal_coeditor_code KD5008
_journal_issue 3
_journal_name_full 'Acta Crystallographica Section B'
_journal_page_first 402
_journal_page_last 410
_journal_paper_doi 10.1107/S0108768107003898
_journal_volume 63
_journal_year 2007
_chemical_formula_moiety 'C29 H32 Li N3 O7 S2'
_chemical_formula_sum 'C29 H32 Li N3 O7 S2'
_chemical_formula_weight 605.66
_chemical_name_systematic
;
 ?
;
_space_group_IT_number 14
_symmetry_cell_setting monoclinic
_symmetry_space_group_name_Hall '-P 2ybc'
_symmetry_space_group_name_H-M 'P 1 21/c 1'
_audit_creation_method manual
_cell_angle_alpha 90.00
_cell_angle_beta 108.063(2)
_cell_angle_gamma 90.00
_cell_formula_units_Z 4
_cell_length_a 9.2918(3)
_cell_length_b 23.0117(7)
_cell_length_c 15.2798(5)
_cell_measurement_reflns_used 1472
_cell_measurement_temperature 295(2)
_cell_measurement_theta_max 11.512
_cell_measurement_theta_min 1.153
_cell_volume 3106.11(17)
_computing_cell_refinement 'LSPAID (Visser et al., 1986)'
_computing_data_reduction 'MRIA (Zlokazov et al., 1992)'
_computing_molecular_graphics 'PLATON (Spek, 2003)'
_computing_publication_material MRIA
_computing_structure_refinement MRIA
_computing_structure_solution MRIA
_diffrn_ambient_temperature 295(2)
_diffrn_measurement_device_type 'ESRF powder diffractometer'
_diffrn_radiation_monochromator 'Si 111 double crystal'
_diffrn_radiation_type synchrotron
_diffrn_radiation_wavelength 0.520000(10)
_exptl_absorpt_coefficient_mu 0.120
_exptl_absorpt_correction_type none
_exptl_crystal_density_diffrn 1.295
_exptl_crystal_density_method 'not measured'
_exptl_crystal_F_000 1272
_refine_diff_density_max 0.62
_refine_diff_density_min -0.49
_refine_ls_extinction_method none
_refine_ls_goodness_of_fit_all 1.980
_refine_ls_hydrogen_treatment noref
_refine_ls_matrix_type fullcycle
_refine_ls_number_constraints 39
_refine_ls_number_parameters 213
_refine_ls_number_restraints 124
_refine_ls_restrained_S_all 1.980
_refine_ls_shift/su_max 0.035
_refine_ls_shift/su_mean 0.015
_refine_ls_structure_factor_coef Inet
_refine_ls_weighting_scheme sigma
_cod_data_source_file kd5008.cif
_cod_data_source_block LiNCS
_cod_original_sg_symbol_H-M 'P 21/c'
_cod_database_code 2102834

loop_
_symmetry_equiv_pos_as_xyz
'x, y, z'
'x, -y+1/2, z+1/2'
'-x, -y, -z'
'-x, y-1/2, -z-1/2'

loop_
_atom_site_type_symbol
_atom_site_label
_atom_site_fract_x
_atom_site_fract_y
_atom_site_fract_z
_atom_site_U_iso_or_equiv
_atom_site_adp_type
_atom_site_calc_flag
_atom_site_occupancy
C C1 0.7423(14) 0.2958(5) 0.0474(9) 0.034(5) Uiso d 1
H H1 0.6820 0.3119 0.0796 0.050 Uiso calc 1
C C2 0.6752(17) 0.2707(6) -0.0392(9) 0.034(5) Uiso d 1
C C3 0.7670(18) 0.2493(6) -0.0888(9) 0.0340(10) Uiso d 1
H H3 0.7233 0.2367 -0.1490 0.050 Uiso calc 1
C C4 0.9248(17) 0.2466(6) -0.0486(9) 0.034(5) Uiso d 1
H H4 0.9839 0.2266 -0.0778 0.050 Uiso calc 1
C C5 0.9926(18) 0.2743(6) 0.0363(10) 0.034(5) Uiso d 1
C C6 0.9004(18) 0.2965(5) 0.0855(8) 0.034(5) Uiso d 1
H H6 0.9444 0.3118 0.1440 0.050 Uiso calc 1
C C7 1.1629(17) 0.2778(6) 0.0743(8) 0.034(5) Uiso d 1
H H7A 1.2069 0.2605 0.0314 0.050 Uiso calc 1
H H7B 1.1968 0.2573 0.1318 0.050 Uiso calc 1
H H7C 1.1932 0.3177 0.0838 0.050 Uiso calc 1
S S8 0.4794(8) 0.2611(3) -0.0808(4) 0.082(8) Uiso d 1
N N9 0.4078(16) 0.3236(6) -0.1250(9) 0.034(5) Uiso d 1
H H9B 0.4187 0.3469 -0.0794 0.050 Uiso d 1
C C10 0.4563(19) 0.3539(10) -0.1906(13) 0.034(5) Uiso d 1
C C11 0.5057(17) 0.3253(6) -0.2584(10) 0.034(5) Uiso d 1
H H11 0.5110 0.2849 -0.2578 0.050 Uiso calc 1
C C12 0.5464(16) 0.3558(7) -0.3258(8) 0.034(5) Uiso d 1
H H12 0.5773 0.3358 -0.3697 0.050 Uiso calc 1
C C13 0.5407(14) 0.4169(6) -0.3274(8) 0.034(5) Uiso d 1
H H13 0.5729 0.4375 -0.3702 0.050 Uiso calc 1
C C14 0.4865(17) 0.4461(6) -0.2645(10) 0.034(5) Uiso d 1
H H14 0.4722 0.4861 -0.2698 0.050 Uiso calc 1
C C15 0.4524(16) 0.4160(7) -0.1922(9) 0.034(5) Uiso d 1
C C16 0.4053(16) 0.4516(6) -0.1269(9) 0.034(5) Uiso d 1
H H16 0.4069 0.4918 -0.1325 0.050 Uiso calc 1
N N17 0.3599(12) 0.4289(4) -0.0593(7) 0.034(5) Uiso d 1
C C18 0.2904(15) 0.4635(6) -0.0021(10) 0.034(5) Uiso d 1
C C19 0.2885(15) 0.4413(6) 0.0825(10) 0.034(5) Uiso d 1
H H19 0.3321 0.4052 0.1019 0.050 Uiso calc 1
C C20 0.221(2) 0.4727(9) 0.1389(12) 0.034(5) Uiso d 1
C C21 0.1504(19) 0.5264(8) 0.1077(12) 0.034(5) Uiso d 1
C C22 0.1619(14) 0.5501(5) 0.0252(8) 0.034(5) Uiso d 1
H H22 0.1302 0.5880 0.0090 0.050 Uiso calc 1
C C23 0.2201(15) 0.5173(6) -0.0324(7) 0.034(5) Uiso d 1
H H23 0.2126 0.5308 -0.0909 0.050 Uiso calc 1
O O24 0.4429(12) 0.2225(4) -0.1593(6) 0.034(5) Uiso d 1
O O25 0.4152(13) 0.2436(5) -0.0105(8) 0.034(5) Uiso d 1
O O26 0.2132(11) 0.4505(4) 0.2206(6) 0.034(5) Uiso d 1
O O27 0.0917(12) 0.5572(5) 0.1652(7) 0.034(5) Uiso d 1
C C28 0.0445(15) 0.6164(7) 0.1523(8) 0.034(5) Uiso d 1
H H28A -0.0305 0.6213 0.0924 0.050 Uiso calc 1
H H28B 0.1302 0.6412 0.1554 0.050 Uiso calc 1
C C29 -0.0243(15) 0.6328(6) 0.2297(9) 0.034(5) Uiso d 1
H H29A -0.0408 0.6744 0.2300 0.050 Uiso calc 1
H H29B -0.1205 0.6132 0.2198 0.050 Uiso calc 1
O O30 0.0807(11) 0.6149(4) 0.3146(6) 0.034(5) Uiso d 1
C C31 0.0385(15) 0.6308(6) 0.3933(9) 0.034(5) Uiso d 1
H H31A -0.0629 0.6171 0.3870 0.050 Uiso calc 1
H H31B 0.0407 0.6727 0.4004 0.050 Uiso calc 1
C C32 0.1550(16) 0.6018(7) 0.4778(8) 0.034(5) Uiso d 1
H H32A 0.2538 0.6196 0.4896 0.050 Uiso calc 1
H H32B 0.1231 0.6061 0.5322 0.050 Uiso calc 1
O O33 0.1609(10) 0.5421(4) 0.4556(6) 0.034(5) Uiso d 1
C C34 0.2534(15) 0.5072(7) 0.5275(8) 0.034(5) Uiso d 1
H H34A 0.2180 0.5088 0.5808 0.050 Uiso calc 1
H H34B 0.3573 0.5206 0.5453 0.050 Uiso calc 1
C C35 0.2422(15) 0.4441(6) 0.4895(9) 0.034(5) Uiso d 1
H H35A 0.3211 0.4200 0.5294 0.050 Uiso calc 1
H H35B 0.1447 0.4272 0.4857 0.050 Uiso calc 1
O O36 0.2598(11) 0.4479(4) 0.3997(6) 0.034(5) Uiso d 1
C C37 0.2527(15) 0.3924(6) 0.3568(9) 0.034(5) Uiso d 1
H H37A 0.1517 0.3762 0.3432 0.050 Uiso calc 1
H H37B 0.3238 0.3658 0.3973 0.050 Uiso calc 1
C C38 0.2931(16) 0.4013(6) 0.2667(10) 0.034(5) Uiso d 1
H H38A 0.4012 0.4073 0.2807 0.050 Uiso calc 1
H H38B 0.2649 0.3671 0.2278 0.050 Uiso calc 1
S S39 -0.2921(5) 0.3885(2) 0.2488(3) 0.073(8) Uiso d 1
C C40 -0.1545(16) 0.4374(6) 0.2745(9) 0.053(11) Uiso d 1
N N41 -0.0681(14) 0.4732(5) 0.2815(7) 0.053(11) Uiso d 1
Li Li42 0.115(3) 0.5193(11) 0.2887(16) 0.053(11) Uiso d 1

loop_
_atom_type_symbol
_atom_type_description
_atom_type_scat_dispersion_real
_atom_type_scat_dispersion_imag
_atom_type_scat_source
S S 0.0826 0.0763 'International Tables Vol C Tables 4.2.6.8 and 6.1.1.4'
O O 0.0056 0.0036 'International Tables Vol C Tables 4.2.6.8 and 6.1.1.4'
N N 0.0030 0.0019 'International Tables Vol C Tables 4.2.6.8 and 6.1.1.4'
C C 0.0015 0.0009 'International Tables Vol C Tables 4.2.6.8 and 6.1.1.4'
Li Li -0.0004 0.0000 'International Tables Vol C Tables 4.2.6.8 and 6.1.1.4'
H H 0.0000 0.0000 'International Tables Vol C Tables 4.2.6.8 and 6.1.1.4'

loop_
_geom_angle_atom_site_label_1
_geom_angle_atom_site_label_2
_geom_angle_atom_site_label_3
_geom_angle
O24 S8 O25 113.5(8)
O24 S8 N9 103.7(7)
O24 S8 C2 109.6(8)
O25 S8 N9 110.1(8)
O25 S8 C2 112.8(8)
N9 S8 C2 106.5(8)
C20 O26 C38 125.5(13)
C20 O26 Li42 108.2(12)
C38 O26 Li42 123.9(10)
C21 O27 C28 125.2(12)
C21 O27 Li42 115.1(13)
C28 O27 Li42 118.5(11)
C29 O30 C31 113.8(11)
C29 O30 Li42 102.5(9)
C31 O30 Li42 119.1(10)
C32 O33 C34 115.0(10)
C35 O36 C37 112.7(10)
C35 O36 Li42 120.1(10)
C37 O36 Li42 110.3(9)
S8 N9 C10 123.2(13)
C16 N17 C18 122.9(11)
C40 N41 Li42 165.3(14)
C10 N9 H9B 106.45
S8 N9 H9B 106.60
C2 C1 C6 119.8(13)
S8 C2 C3 119.9(11)
S8 C2 C1 120.4(12)
C1 C2 C3 119.4(14)
C18 C23 C22 120.0(11)
O27 C28 C29 108.2(11)
O30 C29 C28 107.1(11)
O30 C31 C32 106.8(11)
O33 C32 C31 106.3(10)
C34 O33 Li42 122.7(12)
C32 O33 Li42 116.2(11)
O33 C34 C35 106.7(10)
O36 C35 C34 107.0(10)
O36 C37 C38 107.4(11)
O26 C38 C37 108.5(11)
S39 C40 N41 171.5(13)
C2 C3 C4 120.5(12)
C3 C4 C5 119.7(14)
C6 C5 C7 121.1(12)
C4 C5 C7 119.7(14)
C4 C5 C6 119.1(15)
C1 C6 C5 120.7(12)
N9 C10 C11 122.5(18)
N9 C10 C15 119.5(16)
C11 C10 C15 118.0(16)
C10 C11 C12 121.8(15)
C11 C12 C13 119.9(13)
C12 C13 C14 119.6(12)
C13 C14 C15 121.3(13)
C10 C15 C14 119.1(14)
C10 C15 C16 124.4(14)
C14 C15 C16 116.4(13)
N17 C16 C15 122.4(12)
C19 C18 C23 119.1(13)
N17 C18 C23 121.6(12)
N17 C18 C19 119.2(12)
C18 C19 C20 121.2(14)
O26 C20 C21 118.6(16)
O26 C20 C19 122.0(16)
C19 C20 C21 119.2(16)
O27 C21 C22 122.0(15)
O27 C21 C20 118.4(15)
C20 C21 C22 119.0(16)
C21 C22 C23 120.6(12)
C2 C1 H1 120
C6 C1 H1 120
C2 C3 H3 120
C4 C3 H3 120
C5 C4 H4 120
C3 C4 H4 120
C5 C6 H6 120
C1 C6 H6 120
H7A C7 H7C 110
H7A C7 H7B 109
C5 C7 H7A 109
C5 C7 H7B 109
C5 C7 H7C 109
H7B C7 H7C 109
C10 C11 H11 119
C12 C11 H11 119
C13 C12 H12 120
C11 C12 H12 120
O33 C32 H32B 110
H32A C32 H32B 109
C31 C32 H32B 110
C31 C32 H32A 110
C35 C34 H34B 110
C35 C34 H34A 110
O33 C34 H34B 110
O33 C34 H34A 110
H34A C34 H34B 109
O36 C35 H35A 110
O36 C35 H35B 110
C34 C35 H35A 110
C34 C35 H35B 110
H35A C35 H35B 109
O36 C37 H37A 110
O36 C37 H37B 110
C38 C37 H37A 110
C12 C13 H13 120
C14 C13 H13 120
C15 C14 H14 119
C13 C14 H14 119
N17 C16 H16 119
C15 C16 H16 119
C18 C19 H19 119
C20 C19 H19 119
C23 C22 H22 120
C21 C22 H22 120
C18 C23 H23 120
C22 C23 H23 120
O27 C28 H28A 110
O27 C28 H28B 110
H28A C28 H28B 108
C29 C28 H28B 110
C29 C28 H28A 110
O30 C29 H29B 110
O30 C29 H29A 110
C28 C29 H29B 110
H29A C29 H29B 108
C28 C29 H29A 110
C32 C31 H31A 110
C32 C31 H31B 110
O30 C31 H31A 110
O30 C31 H31B 110
H31A C31 H31B 109
O33 C32 H32A 110
C38 C37 H37B 110
H37A C37 H37B 108
C37 C38 H38A 110
C37 C38 H38B 110
O26 C38 H38B 110
O26 C38 H38A 110
H38A C38 H38B 108
O30 Li42 N41 111.3(13)
O36 Li42 N41 87.7(10)
O27 Li42 O30 76.3(9)
O27 Li42 O36 144.2(14)
O27 Li42 N41 109.5(13)
O30 Li42 O36 127.4(11)
O26 Li42 O27 79.1(9)
O26 Li42 O30 149.5(13)
O26 Li42 O36 68.4(8)
O26 Li42 N41 93.7(11)
N41 Li42 O33 92.7(10)
O27 Li42 O33 142.1(14)
O26 Li42 O33 131.1(12)
O30 Li42 O33 67.0(9)
O36 Li42 O33 63.5(8)

loop_
_geom_bond_atom_site_label_1
_geom_bond_atom_site_label_2
_geom_bond_distance
S8 O24 1.442(11)
S8 O25 1.442(14)
S8 N9 1.643(15)
S8 C2 1.742(18)
S39 C40 1.656(15)
O26 C20 1.37(2)
O26 C38 1.417(17)
O26 Li42 2.24(3)
O27 C21 1.36(2)
O27 C28 1.42(2)
O27 Li42 2.03(3)
O30 C29 1.424(16)
O30 C31 1.423(17)
O30 Li42 2.27(3)
O33 C32 1.421(18)
O33 C34 1.419(16)
O33 Li42 2.50(3)
O36 C35 1.433(16)
O36 C37 1.425(16)
O36 Li42 2.44(3)
N9 C10 1.40(2)
N17 C16 1.338(18)
N17 C18 1.471(18)
N41 C40 1.136(19)
N41 Li42 1.98(3)
N9 H9B 0.86
C1 C2 1.399(18)
C1 C6 1.41(2)
C2 C3 1.40(2)
C3 C4 1.40(2)
C4 C5 1.40(2)
C5 C6 1.40(2)
C5 C7 1.51(2)
C10 C11 1.42(2)
C10 C15 1.43(3)
C11 C12 1.39(2)
C12 C13 1.41(2)
C13 C14 1.39(2)
C14 C15 1.42(2)
C15 C16 1.46(2)
C18 C23 1.41(2)
C18 C19 1.40(2)
C19 C20 1.41(2)
C20 C21 1.42(3)
C21 C22 1.40(2)
C22 C23 1.395(18)
C28 C29 1.552(19)
C31 C32 1.555(19)
C34 C35 1.55(2)
C37 C38 1.55(2)
C1 H1 0.93
C3 H3 0.93
C4 H4 0.93
C6 H6 0.93
C7 H7A 0.96
C7 H7B 0.96
C7 H7C 0.96
C11 H11 0.93
C12 H12 0.93
C13 H13 0.93
C14 H14 0.93
C16 H16 0.93
C19 H19 0.93
C22 H22 0.93
C23 H23 0.93
C28 H28A 0.97
C28 H28B 0.97
C29 H29A 0.97
C29 H29B 0.97
C31 H31A 0.97
C31 H31B 0.97
C32 H32A 0.97
C32 H32B 0.97
C34 H34A 0.97
C34 H34B 0.97
C35 H35A 0.97
C35 H35B 0.97
C37 H37A 0.97
C37 H37B 0.97
C38 H38A 0.97
C38 H38B 0.97

loop_
_geom_torsion_atom_site_label_1
_geom_torsion_atom_site_label_2
_geom_torsion_atom_site_label_3
_geom_torsion_atom_site_label_4
_geom_torsion
O24 S8 N9 C10 -63.0(16)
O25 S8 N9 C10 175.3(14)
C2 S8 N9 C10 52.6(16)
O24 S8 C2 C3 8.8(14)
O25 S8 C2 C3 136.3(12)
N9 S8 C2 C3 -102.8(12)
N9 S8 C2 C1 82.2(12)
O24 S8 C2 C1 -166.2(10)
O25 S8 C2 C1 -38.7(14)
C20 O26 Li42 N41 115.6(12)
C20 O26 Li42 O27 6.4(14)
C20 O26 Li42 O30 -30(3)
C20 O26 Li42 O36 -158.4(11)
Li42 O26 C20 C19 175.2(16)
C38 O26 Li42 O30 133(2)
C38 O26 Li42 O36 4.9(13)
C38 O26 Li42 N41 -81.1(14)
C38 O26 Li42 O27 169.7(11)
C38 O26 C20 C19 12(2)
Li42 O26 C38 C37 19.1(17)
Li42 O26 C20 C21 -9(2)
C20 O26 C38 C37 179.5(14)
C38 O26 C20 C21 -171.7(15)
C28 O27 C21 C20 167.2(15)
C28 O27 Li42 O26 -171.7(11)
C28 O27 Li42 N41 98.1(15)
C28 O27 C21 C22 -4(2)
C21 O27 C28 C29 176.4(14)
Li42 O27 C21 C20 0(2)
C28 O27 Li42 O30 -10.0(14)
C21 O27 Li42 N41 -93.4(16)
C21 O27 Li42 O30 158.5(12)
C21 O27 Li42 O26 -3.3(14)
Li42 O27 C28 C29 -16.4(17)
C28 O27 Li42 O36 -147.0(19)
C21 O27 Li42 O36 21(3)
Li42 O27 C21 C22 -171.3(15)
C31 O30 Li42 N41 56.7(15)
C29 O30 Li42 O27 36.0(11)
Li42 O30 C31 C32 52.6(15)
C31 O30 Li42 O27 162.6(10)
C29 O30 Li42 O26 73(3)
C31 O30 Li42 O26 -160(2)
C29 O30 C31 C32 173.7(11)
C29 O30 Li42 O36 -174.1(14)
C31 O30 Li42 O36 -47(2)
C29 O30 Li42 N41 -69.9(13)
Li42 O30 C29 C28 -54.3(13)
C31 O30 C29 C28 175.7(11)
C32 O33 C34 C35 179.4(11)
C34 O33 C32 C31 -175.4(11)
C35 O36 Li42 O30 46(2)
C37 O36 Li42 O27 -57(3)
C37 O36 Li42 O30 179.6(14)
Li42 O36 C37 C38 49.8(14)
C35 O36 Li42 O26 -164.2(10)
Li42 O36 C35 C34 -47.8(15)
C35 O36 C37 C38 -173.0(11)
C37 O36 C35 C34 179.6(11)
C35 O36 Li42 O27 170(2)
C37 O36 Li42 O26 -30.6(11)
C35 O36 Li42 N41 -69.3(13)
C37 O36 Li42 N41 64.3(12)
S8 N9 C10 C11 34(2)
S8 N9 C10 C15 -148.2(14)
C16 N17 C18 C19 -160.7(14)
C18 N17 C16 C15 -170.6(13)
C16 N17 C18 C23 22(2)
C6 C1 C2 S8 171.7(10)
C6 C1 C2 C3 -3.4(19)
C2 C1 C6 C5 2.7(18)
C1 C2 C3 C4 7(2)
S8 C2 C3 C4 -167.9(11)
C2 C3 C4 C5 -10(2)
C3 C4 C5 C6 9(2)
C3 C4 C5 C7 -172.9(13)
C7 C5 C6 C1 176.6(12)
C4 C5 C6 C1 -5.7(19)
N9 C10 C15 C14 -173.4(15)
N9 C10 C15 C16 2(3)
C11 C10 C15 C14 5(2)
C11 C10 C15 C16 -179.7(15)
N9 C10 C11 C12 176.6(15)
C15 C10 C11 C12 -1(2)
C10 C11 C12 C13 1(2)
C11 C12 C13 C14 -4(2)
C12 C13 C14 C15 7(2)
C13 C14 C15 C10 -8(2)
C13 C14 C15 C16 176.3(14)
C10 C15 C16 N17 0(2)
C14 C15 C16 N17 175.3(14)
N17 C18 C23 C22 -177.2(12)
N17 C18 C19 C20 -178.7(14)
C23 C18 C19 C20 -2(2)
C19 C18 C23 C22 6(2)
C18 C19 C20 O26 177.8(15)
C18 C19 C20 C21 2(3)
O26 C20 C21 C22 178.0(15)
C19 C20 C21 C22 -6(3)
O26 C20 C21 O27 7(3)
C19 C20 C21 O27 -177.0(15)
O27 C21 C22 C23 -179.0(14)
C20 C21 C22 C23 10(2)
C21 C22 C23 C18 -10(2)
O27 C28 C29 O30 49.4(14)
O30 C31 C32 O33 -51.2(14)
O33 C34 C35 O36 45.8(14)
O36 C37 C38 O26 -44.9(14)
